data_7021042
loop_
_publ_author_name
'Suttil, James A.'
'McGuinness, David S.'
'Gardiner, Michael G.'
'Evans, Stephen J.'

_publ_section_title
;
 Ethylene polymerisation and oligomerisation with arene-substituted
 phenoxy-imine complexes of titanium: investigation of multi-mechanism
 catalytic behaviour.
;
_journal_issue 12
_journal_name_full 'Dalton transactions (Cambridge, England : 2003)'
_journal_page_first 4185
_journal_page_last 4196
_journal_paper_doi 10.1039/c3dt32183e
_journal_volume 42
_journal_year 2013
_chemical_formula_sum 'C22 H26 Cl2 O4 Ti'
_chemical_formula_weight 473.23
_chemical_name_systematic
;
?
;
_space_group_IT_number 14
_symmetry_cell_setting monoclinic
_symmetry_Int_Tables_number 14
_symmetry_space_group_name_Hall '-P 2yn'
_symmetry_space_group_name_H-M 'P 1 21/n 1'
_atom_sites_solution_hydrogens geom
_atom_sites_solution_primary direct
_atom_sites_solution_secondary difmap
_audit_creation_method SHELXL-97
_cell_angle_alpha 90.00
_cell_angle_beta 90.781(2)
_cell_angle_gamma 90.00
_cell_formula_units_Z 4
_cell_length_a 9.9030(9)
_cell_length_b 22.683(2)
_cell_length_c 10.1360(10)
_cell_measurement_reflns_used 28713
_cell_measurement_temperature 100(2)
_cell_measurement_theta_max 26.57
_cell_measurement_theta_min 2.20
_cell_volume 2276.6(4)
_computing_cell_refinement XDS
_computing_data_collection BLU-ICE
_computing_data_reduction XDS
_computing_molecular_graphics
;
'X-SEED (Barbour, 2008) and ORTEPIII (Farrugia, 1998)'
;
_computing_publication_material 'WinGX (Farrugia, 1999)'
_computing_structure_refinement 'SHELXL-97 (Sheldrick, 1997)'
_computing_structure_solution 'SHELXS-97 (Sheldrick, 1990)'
_diffrn_ambient_temperature 100(2)
_diffrn_detector_area_resol_mean 'ADSC Q210'
_diffrn_measured_fraction_theta_full 0.967
_diffrn_measured_fraction_theta_max 0.967
_diffrn_measurement_device_type '3-BM1 Australian Synchrotron'
_diffrn_measurement_method Rotation
_diffrn_radiation_monochromator Si<111>
_diffrn_radiation_source 'synchrotron BM'
_diffrn_radiation_type Synchrotron
_diffrn_radiation_wavelength 0.71070
_diffrn_reflns_av_R_equivalents 0.0559
_diffrn_reflns_av_sigmaI/netI 0.0339
_diffrn_reflns_limit_h_max 12
_diffrn_reflns_limit_h_min -12
_diffrn_reflns_limit_k_max 28
_diffrn_reflns_limit_k_min -28
_diffrn_reflns_limit_l_max 12
_diffrn_reflns_limit_l_min -12
_diffrn_reflns_number 30459
_diffrn_reflns_theta_full 26.54
_diffrn_reflns_theta_max 26.54
_diffrn_reflns_theta_min 2.20
_exptl_absorpt_coefficient_mu 0.635
_exptl_absorpt_correction_type none
_exptl_crystal_colour red
_exptl_crystal_density_diffrn 1.381
_exptl_crystal_density_method 'not measured'
_exptl_crystal_description prism
_exptl_crystal_F_000 984
_exptl_crystal_size_max 0.05
_exptl_crystal_size_mid 0.05
_exptl_crystal_size_min 0.05
_refine_diff_density_max 0.327
_refine_diff_density_min -0.582
_refine_diff_density_rms 0.068
_refine_ls_extinction_method none
_refine_ls_goodness_of_fit_ref 1.042
_refine_ls_hydrogen_treatment mixed
_refine_ls_matrix_type full
_refine_ls_number_parameters 268
_refine_ls_number_reflns 4589
_refine_ls_number_restraints 0
_refine_ls_restrained_S_all 1.042
_refine_ls_R_factor_all 0.0352
_refine_ls_R_factor_gt 0.0340
_refine_ls_shift/su_max 0.001
_refine_ls_shift/su_mean 0.000
_refine_ls_structure_factor_coef Fsqd
_refine_ls_weighting_details 'calc w=1/[\s^2^(Fo^2^)+(0.0488P)^2^+1.4821P] where P=(Fo^2^+2Fc^2^)/3'
_refine_ls_weighting_scheme calc
_refine_ls_wR_factor_gt 0.0904
_refine_ls_wR_factor_ref 0.0913
_reflns_number_gt 4390
_reflns_number_total 4589
_reflns_threshold_expression >2sigma(I)
_cod_data_source_file c3dt32183e.txt
_cod_data_source_block d:\as16js01
_cod_original_sg_symbol_H-M P21/n
_cod_database_code 7021042

loop_
_symmetry_equiv_pos_as_xyz
'x, y, z'
'-x+1/2, y+1/2, -z+1/2'
'-x, -y, -z'
'x-1/2, -y-1/2, z-1/2'

loop_
_atom_site_label
_atom_site_type_symbol
_atom_site_fract_x
_atom_site_fract_y
_atom_site_fract_z
_atom_site_U_iso_or_equiv
_atom_site_adp_type
_atom_site_occupancy
_atom_site_symmetry_multiplicity
_atom_site_calc_flag
_atom_site_refinement_flags
Ti1 Ti 0.91400(3) 0.184420(12) 0.67649(3) 0.01479(10) Uani 1 1 d .
Cl1 Cl 1.04462(4) 0.128642(17) 0.81655(4) 0.02114(11) Uani 1 1 d .
Cl2 Cl 0.95500(4) 0.272501(16) 0.78992(4) 0.01976(11) Uani 1 1 d .
O1 O 0.75278(10) 0.16892(5) 0.75342(10) 0.0162(2) Uani 1 1 d .
O2 O 0.79736(11) 0.23886(5) 0.55192(11) 0.0209(2) Uani 1 1 d .
O3 O 0.89164(11) 0.12781(5) 0.54478(11) 0.0188(2) Uani 1 1 d .
O4 O 1.07363(11) 0.21061(5) 0.55942(11) 0.0202(2) Uani 1 1 d .
C1 C 0.62309(15) 0.18479(6) 0.74830(15) 0.0149(3) Uani 1 1 d .
C2 C 0.58151(16) 0.22602(7) 0.65173(15) 0.0178(3) Uani 1 1 d .
C3 C 0.44611(16) 0.24457(8) 0.64543(16) 0.0220(3) Uani 1 1 d .
H3 H 0.4177 0.2725 0.5810 0.026 Uiso 1 1 calc R
C4 C 0.35571(16) 0.22205(8) 0.73266(17) 0.0239(3) Uani 1 1 d .
H4 H 0.2643 0.2347 0.7300 0.029 Uiso 1 1 calc R
C5 C 0.39807(16) 0.18020(7) 0.82617(16) 0.0206(3) Uani 1 1 d .
H5 H 0.3327 0.1644 0.8841 0.025 Uiso 1 1 calc R
C6 C 0.53076(15) 0.16056(6) 0.83858(14) 0.0153(3) Uani 1 1 d .
C7 C 0.57683(15) 0.11627(7) 0.94434(15) 0.0173(3) Uani 1 1 d .
C8 C 0.68420(16) 0.14456(7) 1.03578(15) 0.0189(3) Uani 1 1 d .
H8A H 0.7618 0.1569 0.9835 0.028 Uiso 1 1 calc R
H8B H 0.7137 0.1158 1.1023 0.028 Uiso 1 1 calc R
H8C H 0.6454 0.1790 1.0796 0.028 Uiso 1 1 calc R
C9 C 0.63692(17) 0.06100(7) 0.87948(17) 0.0231(3) Uani 1 1 d .
H9A H 0.7133 0.0724 0.8245 0.035 Uiso 1 1 calc R
H9B H 0.5677 0.0418 0.8245 0.035 Uiso 1 1 calc R
H9C H 0.6681 0.0336 0.9481 0.035 Uiso 1 1 calc R
C10 C 0.45757(17) 0.09726(8) 1.02977(17) 0.0252(3) Uani 1 1 d .
H10A H 0.4889 0.0688 1.0962 0.038 Uiso 1 1 calc R
H10B H 0.3879 0.0789 0.9738 0.038 Uiso 1 1 calc R
H10C H 0.4198 0.1319 1.0738 0.038 Uiso 1 1 calc R
C11 C 0.67420(16) 0.24969(7) 0.55801(15) 0.0200(3) Uani 1 1 d .
H11 H 0.639(2) 0.2776(9) 0.493(2) 0.024 Uiso 1 1 d .
C12 C 0.94168(15) 0.11232(7) 0.42884(14) 0.0168(3) Uani 1 1 d .
C13 C 1.05850(16) 0.14124(7) 0.38301(16) 0.0193(3) Uani 1 1 d .
C14 C 1.11886(17) 0.12335(7) 0.26416(16) 0.0240(3) Uani 1 1 d .
H14 H 1.1985 0.1421 0.2343 0.029 Uiso 1 1 calc R
C15 C 1.06120(19) 0.07862(8) 0.19265(17) 0.0283(4) Uani 1 1 d .
H15 H 1.1010 0.0660 0.1127 0.034 Uiso 1 1 calc R
C16 C 0.94333(18) 0.05132(8) 0.23749(17) 0.0252(3) Uani 1 1 d .
H16 H 0.9047 0.0207 0.1852 0.030 Uiso 1 1 calc R
C17 C 0.87977(15) 0.06659(7) 0.35454(15) 0.0190(3) Uani 1 1 d .
C18 C 0.75185(16) 0.03581(7) 0.40321(16) 0.0203(3) Uani 1 1 d .
C19 C 0.78286(18) 0.00398(8) 0.53394(18) 0.0262(4) Uani 1 1 d .
H19A H 0.7010 -0.0157 0.5649 0.039 Uiso 1 1 calc R
H19B H 0.8135 0.0327 0.6000 0.039 Uiso 1 1 calc R
H19C H 0.8538 -0.0254 0.5203 0.039 Uiso 1 1 calc R
C20 C 0.63774(16) 0.08096(8) 0.42224(18) 0.0247(3) Uani 1 1 d .
H20A H 0.5569 0.0607 0.4537 0.037 Uiso 1 1 calc R
H20B H 0.6172 0.1003 0.3379 0.037 Uiso 1 1 calc R
H20C H 0.6665 0.1106 0.4872 0.037 Uiso 1 1 calc R
C21 C 0.70139(19) -0.01055(8) 0.30379(19) 0.0296(4) Uani 1 1 d .
H21A H 0.6201 -0.0296 0.3377 0.044 Uiso 1 1 calc R
H21B H 0.7718 -0.0403 0.2909 0.044 Uiso 1 1 calc R
H21C H 0.6801 0.0086 0.2194 0.044 Uiso 1 1 calc R
C22 C 1.11794(16) 0.18877(7) 0.45521(16) 0.0202(3) Uani 1 1 d .
H22 H 1.197(2) 0.2059(9) 0.421(2) 0.024 Uiso 1 1 d .

loop_
_atom_site_aniso_label
_atom_site_aniso_U_11
_atom_site_aniso_U_22
_atom_site_aniso_U_33
_atom_site_aniso_U_23
_atom_site_aniso_U_13
_atom_site_aniso_U_12
Ti1 0.01162(15) 0.01811(16) 0.01464(15) 0.00007(9) 0.00025(10) -0.00104(9)
Cl1 0.01632(19) 0.0221(2) 0.0249(2) 0.00205(14) -0.00317(14) 0.00270(13)
Cl2 0.02069(19) 0.01865(19) 0.01994(19) -0.00176(13) 0.00066(14) -0.00058(13)
O1 0.0121(5) 0.0197(5) 0.0168(5) 0.0025(4) 0.0002(4) 0.0011(4)
O2 0.0180(5) 0.0259(6) 0.0187(5) 0.0052(4) -0.0014(4) -0.0023(4)
O3 0.0180(5) 0.0222(6) 0.0164(5) -0.0023(4) 0.0015(4) -0.0035(4)
O4 0.0173(5) 0.0228(6) 0.0206(5) -0.0008(4) 0.0034(4) -0.0033(4)
C1 0.0121(7) 0.0166(7) 0.0159(7) -0.0027(5) -0.0019(5) -0.0004(5)
C2 0.0171(7) 0.0200(7) 0.0162(7) -0.0013(6) -0.0019(6) 0.0007(6)
C3 0.0203(8) 0.0263(8) 0.0193(7) -0.0003(6) -0.0069(6) 0.0057(6)
C4 0.0137(7) 0.0344(9) 0.0234(8) -0.0032(7) -0.0033(6) 0.0052(6)
C5 0.0144(7) 0.0281(8) 0.0194(7) -0.0051(6) 0.0000(6) -0.0021(6)
C6 0.0147(7) 0.0168(7) 0.0144(7) -0.0030(5) -0.0009(5) -0.0016(5)
C7 0.0169(7) 0.0169(7) 0.0180(7) 0.0002(6) 0.0003(6) -0.0036(6)
C8 0.0197(7) 0.0200(7) 0.0169(7) 0.0019(6) -0.0028(6) -0.0039(6)
C9 0.0279(8) 0.0167(7) 0.0248(8) -0.0017(6) 0.0002(6) -0.0013(6)
C10 0.0234(8) 0.0275(8) 0.0249(8) 0.0036(7) 0.0031(7) -0.0075(6)
C11 0.0220(7) 0.0212(7) 0.0167(7) 0.0017(6) -0.0052(6) -0.0009(6)
C12 0.0173(7) 0.0189(7) 0.0141(7) 0.0010(6) -0.0012(5) 0.0045(6)
C13 0.0198(7) 0.0195(7) 0.0188(7) 0.0023(6) 0.0015(6) 0.0038(6)
C14 0.0247(8) 0.0257(8) 0.0219(8) 0.0025(6) 0.0064(6) 0.0052(6)
C15 0.0327(9) 0.0333(9) 0.0191(8) -0.0031(7) 0.0053(7) 0.0065(7)
C16 0.0279(8) 0.0265(8) 0.0212(8) -0.0054(6) -0.0033(7) 0.0049(7)
C17 0.0189(7) 0.0198(7) 0.0181(7) 0.0003(6) -0.0041(6) 0.0044(6)
C18 0.0183(7) 0.0198(7) 0.0225(8) -0.0022(6) -0.0043(6) 0.0007(6)
C19 0.0239(8) 0.0243(8) 0.0302(9) 0.0044(7) -0.0051(7) -0.0037(6)
C20 0.0172(7) 0.0259(8) 0.0311(9) -0.0030(7) -0.0022(6) 0.0031(6)
C21 0.0257(8) 0.0293(9) 0.0336(9) -0.0105(7) -0.0063(7) -0.0017(7)
C22 0.0180(7) 0.0218(8) 0.0208(8) 0.0046(6) 0.0033(6) 0.0003(6)

loop_
_atom_type_symbol
_atom_type_description
_atom_type_scat_dispersion_real
_atom_type_scat_dispersion_imag
_atom_type_scat_source
C C 0.0033 0.0016 'International Tables Vol C Tables 4.2.6.8 and 6.1.1.4'
H H 0.0000 0.0000 'International Tables Vol C Tables 4.2.6.8 and 6.1.1.4'
O O 0.0106 0.0060 'International Tables Vol C Tables 4.2.6.8 and 6.1.1.4'
Cl Cl 0.1484 0.1585 'International Tables Vol C Tables 4.2.6.8 and 6.1.1.4'
Ti Ti 0.2776 0.4457 'International Tables Vol C Tables 4.2.6.8 and 6.1.1.4'

loop_
_geom_angle_atom_site_label_1
_geom_angle_atom_site_label_2
_geom_angle_atom_site_label_3
_geom_angle
O1 Ti1 O3 94.44(5)
O1 Ti1 O4 168.23(5)
O3 Ti1 O4 82.63(5)
O1 Ti1 O2 83.85(5)
O3 Ti1 O2 85.15(5)
O4 Ti1 O2 84.55(4)
O1 Ti1 Cl1 96.84(4)
O3 Ti1 Cl1 97.13(4)
O4 Ti1 Cl1 94.84(3)
O2 Ti1 Cl1 177.55(4)
O1 Ti1 Cl2 95.85(4)
O3 Ti1 Cl2 163.62(4)
O4 Ti1 Cl2 84.72(3)
O2 Ti1 Cl2 83.32(3)
Cl1 Ti1 Cl2 94.271(17)
C1 O1 Ti1 141.31(10)
C11 O2 Ti1 128.05(10)
C12 O3 Ti1 140.69(10)
C22 O4 Ti1 130.35(11)
O1 C1 C2 118.52(13)
O1 C1 C6 120.04(13)
C2 C1 C6 121.43(14)
C3 C2 C1 119.93(14)
C3 C2 C11 118.46(14)
C1 C2 C11 121.61(14)
C4 C3 C2 119.46(15)
C4 C3 H3 120.3
C2 C3 H3 120.3
C3 C4 C5 119.88(15)
C3 C4 H4 120.1
C5 C4 H4 120.1
C6 C5 C4 123.47(15)
C6 C5 H5 118.3
C4 C5 H5 118.3
C5 C6 C1 115.81(14)
C5 C6 C7 122.98(14)
C1 C6 C7 121.21(13)
C6 C7 C10 110.74(13)
C6 C7 C9 110.37(12)
C10 C7 C9 108.48(13)
C6 C7 C8 110.10(12)
C10 C7 C8 107.91(13)
C9 C7 C8 109.18(13)
C7 C8 H8A 109.5
C7 C8 H8B 109.5
H8A C8 H8B 109.5
C7 C8 H8C 109.5
H8A C8 H8C 109.5
H8B C8 H8C 109.5
C7 C9 H9A 109.5
C7 C9 H9B 109.5
H9A C9 H9B 109.5
C7 C9 H9C 109.5
H9A C9 H9C 109.5
H9B C9 H9C 109.5
C7 C10 H10A 109.5
C7 C10 H10B 109.5
H10A C10 H10B 109.5
C7 C10 H10C 109.5
H10A C10 H10C 109.5
H10B C10 H10C 109.5
O2 C11 C2 126.48(14)
O2 C11 H11 116.0(12)
C2 C11 H11 117.6(12)
O3 C12 C13 118.98(14)
O3 C12 C17 120.00(14)
C13 C12 C17 121.01(14)
C14 C13 C12 120.32(15)
C14 C13 C22 118.61(15)
C12 C13 C22 121.07(14)
C15 C14 C13 119.15(16)
C15 C14 H14 120.4
C13 C14 H14 120.4
C14 C15 C16 119.95(15)
C14 C15 H15 120.0
C16 C15 H15 120.0
C17 C16 C15 123.59(16)
C17 C16 H16 118.2
C15 C16 H16 118.2
C16 C17 C12 115.93(15)
C16 C17 C18 123.02(14)
C12 C17 C18 121.04(14)
C17 C18 C21 111.32(14)
C17 C18 C19 109.58(13)
C21 C18 C19 107.67(14)
C17 C18 C20 110.40(13)
C21 C18 C20 107.76(13)
C19 C18 C20 110.06(14)
C18 C19 H19A 109.5
C18 C19 H19B 109.5
H19A C19 H19B 109.5
C18 C19 H19C 109.5
H19A C19 H19C 109.5
H19B C19 H19C 109.5
C18 C20 H20A 109.5
C18 C20 H20B 109.5
H20A C20 H20B 109.5
C18 C20 H20C 109.5
H20A C20 H20C 109.5
H20B C20 H20C 109.5
C18 C21 H21A 109.5
C18 C21 H21B 109.5
H21A C21 H21B 109.5
C18 C21 H21C 109.5
H21A C21 H21C 109.5
H21B C21 H21C 109.5
O4 C22 C13 125.84(15)
O4 C22 H22 116.8(12)
C13 C22 H22 117.4(12)

loop_
_geom_bond_atom_site_label_1
_geom_bond_atom_site_label_2
_geom_bond_distance
Ti1 O1 1.8206(11)
Ti1 O3 1.8633(11)
Ti1 O4 2.0763(11)
Ti1 O2 2.1009(11)
Ti1 Cl1 2.2889(5)
Ti1 Cl2 2.3379(5)
O1 C1 1.3342(18)
O2 C11 1.246(2)
O3 C12 1.3288(18)
O4 C22 1.252(2)
C1 C2 1.411(2)
C1 C6 1.414(2)
C2 C3 1.406(2)
C2 C11 1.434(2)
C3 C4 1.366(2)
C3 H3 0.9500
C4 C5 1.402(2)
C4 H4 0.9500
C5 C6 1.391(2)
C5 H5 0.9500
C6 C7 1.534(2)
C7 C10 1.536(2)
C7 C9 1.539(2)
C7 C8 1.541(2)
C8 H8A 0.9800
C8 H8B 0.9800
C8 H8C 0.9800
C9 H9A 0.9800
C9 H9B 0.9800
C9 H9C 0.9800
C10 H10A 0.9800
C10 H10B 0.9800
C10 H10C 0.9800
C11 H11 0.98(2)
C12 C13 1.414(2)
C12 C17 1.417(2)
C13 C14 1.412(2)
C13 C22 1.426(2)
C14 C15 1.367(3)
C14 H14 0.9500
C15 C16 1.403(3)
C15 H15 0.9500
C16 C17 1.394(2)
C16 H16 0.9500
C17 C18 1.534(2)
C18 C21 1.535(2)
C18 C19 1.536(2)
C18 C20 1.539(2)
C19 H19A 0.9800
C19 H19B 0.9800
C19 H19C 0.9800
C20 H20A 0.9800
C20 H20B 0.9800
C20 H20C 0.9800
C21 H21A 0.9800
C21 H21B 0.9800
C21 H21C 0.9800
C22 H22 0.95(2)

loop_
_geom_torsion_atom_site_label_1
_geom_torsion_atom_site_label_2
_geom_torsion_atom_site_label_3
_geom_torsion_atom_site_label_4
_geom_torsion
O3 Ti1 O1 C1 -89.34(16)
O4 Ti1 O1 C1 -14.3(3)
O2 Ti1 O1 C1 -4.71(15)
Cl1 Ti1 O1 C1 172.92(15)
Cl2 Ti1 O1 C1 77.89(15)
O1 Ti1 O2 C11 3.53(14)
O3 Ti1 O2 C11 98.54(14)
O4 Ti1 O2 C11 -178.43(14)
Cl1 Ti1 O2 C11 -102.8(8)
Cl2 Ti1 O2 C11 -93.12(13)
O1 Ti1 O3 C12 164.12(16)
O4 Ti1 O3 C12 -4.41(15)
O2 Ti1 O3 C12 80.70(16)
Cl1 Ti1 O3 C12 -98.40(15)
Cl2 Ti1 O3 C12 35.3(3)
O1 Ti1 O4 C22 -79.2(3)
O3 Ti1 O4 C22 -2.94(14)
O2 Ti1 O4 C22 -88.74(14)
Cl1 Ti1 O4 C22 93.64(14)
Cl2 Ti1 O4 C22 -172.50(14)
Ti1 O1 C1 C2 3.0(2)
Ti1 O1 C1 C6 -176.81(11)
O1 C1 C2 C3 -178.72(14)
C6 C1 C2 C3 1.1(2)
O1 C1 C2 C11 1.6(2)
C6 C1 C2 C11 -178.54(14)
C1 C2 C3 C4 -0.5(2)
C11 C2 C3 C4 179.19(15)
C2 C3 C4 C5 -0.9(3)
C3 C4 C5 C6 1.7(3)
C4 C5 C6 C1 -1.1(2)
C4 C5 C6 C7 177.90(14)
O1 C1 C6 C5 179.47(13)
C2 C1 C6 C5 -0.3(2)
O1 C1 C6 C7 0.5(2)
C2 C1 C6 C7 -179.33(13)
C5 C6 C7 C10 0.7(2)
C1 C6 C7 C10 179.57(13)
C5 C6 C7 C9 120.80(16)
C1 C6 C7 C9 -60.29(17)
C5 C6 C7 C8 -118.59(16)
C1 C6 C7 C8 60.32(18)
Ti1 O2 C11 C2 -1.4(2)
C3 C2 C11 O2 178.38(16)
C1 C2 C11 O2 -2.0(3)
Ti1 O3 C12 C13 7.9(2)
Ti1 O3 C12 C17 -173.47(11)
O3 C12 C13 C14 176.12(14)
C17 C12 C13 C14 -2.5(2)
O3 C12 C13 C22 -3.8(2)
C17 C12 C13 C22 177.60(14)
C12 C13 C14 C15 1.4(2)
C22 C13 C14 C15 -178.67(15)
C13 C14 C15 C16 0.2(3)
C14 C15 C16 C17 -0.9(3)
C15 C16 C17 C12 -0.1(2)
C15 C16 C17 C18 -179.21(15)
O3 C12 C17 C16 -176.80(14)
C13 C12 C17 C16 1.8(2)
O3 C12 C17 C18 2.3(2)
C13 C12 C17 C18 -179.10(13)
C16 C17 C18 C21 -2.9(2)
C12 C17 C18 C21 178.06(14)
C16 C17 C18 C19 116.08(17)
C12 C17 C18 C19 -62.95(18)
C16 C17 C18 C20 -122.54(16)
C12 C17 C18 C20 58.43(18)
Ti1 O4 C22 C13 6.0(2)
C14 C13 C22 O4 177.61(15)
C12 C13 C22 O4 -2.5(3)
